data_4071180
loop_
_publ_author_name
'Poyatos, Macarena'
'McNamara, William'
'Incarvito, Chris'
'Clot, Eric'
'Peris, Eduardo'
'Crabtree, Robert H.'

_publ_section_title
;
 A Weak Donor, Planar Chelating Bitriazole N-Heterocyclic Carbene Ligand
 for Ruthenium(II), Palladium(II), and Rhodium
;
_journal_issue 9
_journal_name_full Organometallics
_journal_page_first 2128
_journal_paper_doi 10.1021/om800021c
_journal_volume 27
_journal_year 2008
_chemical_formula_sum 'C16 H22 B0.2 F0.8 I1.8 N6 Ru'
_chemical_formula_weight 645.25
_chemical_name_systematic
; 
 ? 
;
_space_group_IT_number 14
_symmetry_cell_setting monoclinic
_symmetry_space_group_name_Hall '-P 2ybc'
_symmetry_space_group_name_H-M 'P 1 21/c 1'
_atom_sites_solution_hydrogens geom
_atom_sites_solution_primary direct
_atom_sites_solution_secondary difmap
_audit_creation_method SHELXL-97
_cell_angle_alpha 90.00
_cell_angle_beta 90.21(3)
_cell_angle_gamma 90.00
_cell_formula_units_Z 4
_cell_length_a 9.4985(19)
_cell_length_b 8.0984(16)
_cell_length_c 27.008(5)
_cell_measurement_temperature 173(2)
_cell_volume 2077.5(7)
_computing_cell_refinement Denzo
_computing_data_collection 'Nonius Collect'
_computing_data_reduction Denzo
_computing_molecular_graphics 'Bruker SHELXTL'
_computing_publication_material 'Bruker SHELXTL'
_computing_structure_refinement 'SHELXL-97 (Sheldrick, 1997)'
_computing_structure_solution 'SHELXS-97 (Sheldrick, 1990)'
_diffrn_ambient_temperature 173(2)
_diffrn_measured_fraction_theta_full 0.993
_diffrn_measured_fraction_theta_max 0.993
_diffrn_measurement_device_type 'Nonius KappaCCD'
_diffrn_measurement_method '\w scans'
_diffrn_radiation_monochromator graphite
_diffrn_radiation_source 'fine-focus sealed tube'
_diffrn_radiation_type MoK\a
_diffrn_radiation_wavelength 0.71073
_diffrn_reflns_av_R_equivalents 0.0516
_diffrn_reflns_av_sigmaI/netI 0.0574
_diffrn_reflns_limit_h_max 12
_diffrn_reflns_limit_h_min -11
_diffrn_reflns_limit_k_max 10
_diffrn_reflns_limit_k_min -10
_diffrn_reflns_limit_l_max 34
_diffrn_reflns_limit_l_min -34
_diffrn_reflns_number 12764
_diffrn_reflns_theta_full 27.00
_diffrn_reflns_theta_max 27.00
_diffrn_reflns_theta_min 0.75
_exptl_absorpt_coefficient_mu 3.449
_exptl_absorpt_correction_T_max 0.7699
_exptl_absorpt_correction_T_min 0.5455
_exptl_absorpt_correction_type none
_exptl_crystal_colour yellow
_exptl_crystal_density_diffrn 2.063
_exptl_crystal_density_method 'not measured'
_exptl_crystal_description needle
_exptl_crystal_F_000 1230
_exptl_crystal_size_max 0.20
_exptl_crystal_size_mid 0.08
_exptl_crystal_size_min 0.08
_refine_diff_density_max 1.073
_refine_diff_density_min -1.185
_refine_diff_density_rms 0.144
_refine_ls_extinction_coef 0.0039(4)
_refine_ls_extinction_expression Fc^*^=kFc[1+0.001xFc^2^\l^3^/sin(2\q)]^-1/4^
_refine_ls_extinction_method SHELXL
_refine_ls_goodness_of_fit_ref 1.023
_refine_ls_hydrogen_treatment constr
_refine_ls_matrix_type full
_refine_ls_number_parameters 244
_refine_ls_number_reflns 4493
_refine_ls_number_restraints 0
_refine_ls_restrained_S_all 1.023
_refine_ls_R_factor_all 0.0604
_refine_ls_R_factor_gt 0.0440
_refine_ls_shift/su_max 0.002
_refine_ls_shift/su_mean 0.000
_refine_ls_structure_factor_coef Fsqd
_refine_ls_weighting_details 'calc w=1/[\s^2^(Fo^2^)+(0.0750P)^2^+0.0000P] where P=(Fo^2^+2Fc^2^)/3'
_refine_ls_weighting_scheme calc
_refine_ls_wR_factor_gt 0.1064
_refine_ls_wR_factor_ref 0.1187
_reflns_number_gt 3785
_reflns_number_total 4493
_reflns_threshold_expression >2sigma(I)
_cod_data_source_file om800021c-file004.cif
_cod_data_source_block mpl01
_cod_depositor_comments
;
The following automatic conversions were performed:

'_symmetry_cell_setting' value 'Monoclinic' changed to 'monoclinic'
according to /home/saulius/struct/CIF-dictionaries/cif_core.dic
dictionary named 'cif_core.dic' version 2.4.1 from 2010-06-29.

Automatic conversion script
Id: cif_fix_values 1715 2011-07-08 13:25:40Z adriana 
;
_cod_original_sg_symbol_H-M P2(1)/c
_cod_original_formula_sum 'C16 H22 B0.20 F0.80 I1.80 N6 Ru'
_cod_database_code 4071180

loop_
_symmetry_equiv_pos_as_xyz
'x, y, z'
'-x, y+1/2, -z+1/2'
'-x, -y, -z'
'x, -y-1/2, z-1/2'

loop_
_atom_site_label
_atom_site_type_symbol
_atom_site_fract_x
_atom_site_fract_y
_atom_site_fract_z
_atom_site_U_iso_or_equiv
_atom_site_adp_type
_atom_site_occupancy
_atom_site_symmetry_multiplicity
_atom_site_calc_flag
_atom_site_refinement_flags
Ru1 Ru 0.72430(7) 0.38134(7) 0.39598(2) 0.02641(17) Uani 1 1 d .
I1 I 0.74578(6) 0.65867(6) 0.451055(17) 0.03751(17) Uani 1 1 d .
N1 N 0.9364(7) 0.5232(8) 0.3319(2) 0.0316(14) Uani 1 1 d .
N2 N 1.1495(8) 0.4464(9) 0.3462(3) 0.0399(17) Uani 1 1 d .
N3 N 1.0556(7) 0.3795(8) 0.3798(2) 0.0319(15) Uani 1 1 d .
N4 N 0.8136(7) 0.5970(8) 0.3163(2) 0.0312(15) Uani 1 1 d .
N5 N 0.6512(8) 0.7551(9) 0.2863(2) 0.0396(17) Uani 1 1 d .
N6 N 0.5982(7) 0.6459(8) 0.3215(2) 0.0329(15) Uani 1 1 d .
C1 C 0.6720(9) 0.2158(10) 0.4627(3) 0.0340(18) Uani 1 1 d .
C2 C 0.7596(10) 0.1303(9) 0.4308(3) 0.0349(18) Uani 1 1 d .
H2A H 0.8416 0.0789 0.4439 0.042 Uiso 1 1 calc R
C3 C 0.7308(10) 0.1167(9) 0.3791(3) 0.0364(19) Uani 1 1 d .
H3A H 0.7966 0.0633 0.3581 0.044 Uiso 1 1 calc R
C4 C 0.6057(9) 0.1819(10) 0.3589(3) 0.0361(19) Uani 1 1 d .
C5 C 0.5116(9) 0.2639(10) 0.3910(3) 0.0374(19) Uani 1 1 d .
H5A H 0.4250 0.3055 0.3785 0.045 Uiso 1 1 calc R
C6 C 0.5452(8) 0.2841(11) 0.4415(3) 0.0360(18) Uani 1 1 d .
H6A H 0.4827 0.3443 0.4621 0.043 Uiso 1 1 calc R
C7 C 0.7008(9) 0.2360(11) 0.5179(3) 0.038(2) Uani 1 1 d .
H7A H 0.6507 0.3375 0.5294 0.046 Uiso 1 1 calc R
C8 C 0.6361(10) 0.0859(11) 0.5451(3) 0.043(2) Uani 1 1 d .
H8A H 0.5351 0.0797 0.5377 0.065 Uiso 1 1 calc R
H8B H 0.6499 0.0987 0.5809 0.065 Uiso 1 1 calc R
H8C H 0.6823 -0.0156 0.5340 0.065 Uiso 1 1 calc R
C9 C 0.8530(10) 0.2531(14) 0.5315(3) 0.053(3) Uani 1 1 d .
H9A H 0.8935 0.3475 0.5138 0.079 Uiso 1 1 calc R
H9B H 0.9035 0.1522 0.5223 0.079 Uiso 1 1 calc R
H9C H 0.8617 0.2710 0.5672 0.079 Uiso 1 1 calc R
C10 C 0.5727(13) 0.1669(12) 0.3044(3) 0.055(3) Uani 1 1 d .
H10A H 0.5184 0.0659 0.2985 0.083 Uiso 1 1 calc R
H10B H 0.6607 0.1623 0.2856 0.083 Uiso 1 1 calc R
H10C H 0.5176 0.2628 0.2937 0.083 Uiso 1 1 calc R
C11 C 0.9215(8) 0.4223(9) 0.3717(3) 0.0286(16) Uani 1 1 d .
C12 C 1.0722(8) 0.5367(10) 0.3173(3) 0.0359(18) Uani 1 1 d .
H12A H 1.1052 0.6014 0.2904 0.043 Uiso 1 1 calc R
C13 C 1.1125(10) 0.2716(12) 0.4184(3) 0.046(2) Uani 1 1 d .
H13A H 1.0357 0.2322 0.4394 0.069 Uiso 1 1 calc R
H13B H 1.1804 0.3332 0.4386 0.069 Uiso 1 1 calc R
H13C H 1.1596 0.1771 0.4030 0.069 Uiso 1 1 calc R
C14 C 0.6962(8) 0.5470(10) 0.3409(3) 0.0271(16) Uani 1 1 d .
C15 C 0.7825(10) 0.7220(10) 0.2841(3) 0.0375(19) Uani 1 1 d .
H15A H 0.8484 0.7760 0.2633 0.045 Uiso 1 1 calc R
C16 C 0.4505(10) 0.6566(12) 0.3342(4) 0.047(2) Uani 1 1 d .
H16A H 0.4292 0.5762 0.3602 0.071 Uiso 1 1 calc R
H16B H 0.3932 0.6327 0.3048 0.071 Uiso 1 1 calc R
H16C H 0.4293 0.7681 0.3461 0.071 Uiso 1 1 calc R
I/B I 0.09926(9) -0.02970(10) 0.31189(3) 0.0496(2) Uani 0.80 1 d P
F1 F 0.041(4) -0.120(4) 0.3444(12) 0.069(9) Uiso 0.20 1 d P
F2 F 0.015(4) 0.098(4) 0.2976(13) 0.069(9) Uiso 0.20 1 d P
F3 F 0.229(3) 0.022(3) 0.3225(11) 0.059(7) Uiso 0.20 1 d P
F4 F 0.114(3) -0.125(3) 0.2698(10) 0.053(7) Uiso 0.20 1 d P

loop_
_atom_site_aniso_label
_atom_site_aniso_U_11
_atom_site_aniso_U_22
_atom_site_aniso_U_33
_atom_site_aniso_U_23
_atom_site_aniso_U_13
_atom_site_aniso_U_12
Ru1 0.0264(3) 0.0295(3) 0.0234(3) 0.0019(2) 0.0015(3) -0.0011(3)
I1 0.0417(3) 0.0387(3) 0.0322(3) -0.00669(19) 0.0032(3) -0.0029(2)
N1 0.028(3) 0.033(4) 0.033(3) 0.005(3) 0.006(3) -0.001(3)
N2 0.035(4) 0.038(4) 0.046(4) 0.002(3) 0.012(3) -0.003(3)
N3 0.029(4) 0.038(4) 0.029(3) -0.001(3) -0.002(3) 0.002(3)
N4 0.030(4) 0.036(4) 0.027(3) 0.002(3) 0.000(3) 0.002(3)
N5 0.046(4) 0.040(4) 0.034(4) 0.008(3) -0.001(3) 0.001(4)
N6 0.035(4) 0.037(4) 0.027(3) 0.006(3) 0.002(3) 0.003(3)
C1 0.038(4) 0.028(4) 0.036(4) 0.008(3) 0.003(3) -0.010(4)
C2 0.038(5) 0.027(4) 0.039(4) 0.010(3) -0.002(4) 0.001(4)
C3 0.044(5) 0.029(4) 0.036(4) -0.002(3) 0.007(4) -0.002(4)
C4 0.038(5) 0.035(4) 0.035(4) 0.002(3) -0.008(4) -0.007(4)
C5 0.033(4) 0.031(4) 0.048(5) 0.007(4) -0.004(4) -0.009(4)
C6 0.033(4) 0.039(5) 0.036(4) 0.008(4) 0.011(4) -0.007(4)
C7 0.047(5) 0.035(5) 0.033(4) 0.006(3) -0.001(4) -0.008(4)
C8 0.049(5) 0.042(5) 0.039(5) 0.008(4) 0.007(4) 0.000(4)
C9 0.055(6) 0.069(7) 0.035(5) 0.012(5) -0.005(4) -0.013(5)
C10 0.075(8) 0.046(6) 0.046(5) 0.003(4) -0.018(5) -0.005(5)
C11 0.034(4) 0.031(4) 0.021(3) -0.004(3) 0.002(3) -0.003(3)
C12 0.032(4) 0.035(4) 0.040(4) 0.008(4) 0.005(4) 0.001(4)
C13 0.043(5) 0.058(6) 0.037(4) 0.007(4) -0.003(4) 0.011(5)
C14 0.022(4) 0.032(4) 0.027(4) 0.002(3) -0.001(3) 0.000(3)
C15 0.046(5) 0.032(4) 0.034(4) 0.008(3) 0.006(4) -0.001(4)
C16 0.032(5) 0.060(6) 0.049(5) 0.013(4) 0.006(4) 0.003(4)
I/B 0.0618(5) 0.0429(4) 0.0440(4) -0.0015(3) -0.0008(4) -0.0032(4)

loop_
_atom_type_symbol
_atom_type_description
_atom_type_scat_dispersion_real
_atom_type_scat_dispersion_imag
_atom_type_scat_source
C C 0.0033 0.0016 'International Tables Vol C Tables 4.2.6.8 and 6.1.1.4'
H H 0.0000 0.0000 'International Tables Vol C Tables 4.2.6.8 and 6.1.1.4'
B B 0.0013 0.0007 'International Tables Vol C Tables 4.2.6.8 and 6.1.1.4'
N N 0.0061 0.0033 'International Tables Vol C Tables 4.2.6.8 and 6.1.1.4'
F F 0.0171 0.0103 'International Tables Vol C Tables 4.2.6.8 and 6.1.1.4'
Ru Ru -1.2594 0.8363 'International Tables Vol C Tables 4.2.6.8 and 6.1.1.4'
I I -0.4742 1.8119 'International Tables Vol C Tables 4.2.6.8 and 6.1.1.4'

loop_
_geom_angle_atom_site_label_1
_geom_angle_atom_site_label_2
_geom_angle_atom_site_label_3
_geom_angle
C11 Ru1 C14 76.8(3)
C11 Ru1 C3 93.8(3)
C14 Ru1 C3 120.0(3)
C11 Ru1 C4 116.5(3)
C14 Ru1 C4 94.9(3)
C3 Ru1 C4 37.3(3)
C11 Ru1 C5 153.0(3)
C14 Ru1 C5 97.0(3)
C3 Ru1 C5 66.3(3)
C4 Ru1 C5 37.1(3)
C11 Ru1 C6 160.6(3)
C14 Ru1 C6 122.5(3)
C3 Ru1 C6 78.0(3)
C4 Ru1 C6 66.7(3)
C5 Ru1 C6 36.6(3)
C11 Ru1 C2 98.4(3)
C14 Ru1 C2 157.1(3)
C3 Ru1 C2 37.3(3)
C4 Ru1 C2 66.8(3)
C5 Ru1 C2 77.0(3)
C6 Ru1 C2 64.5(3)
C11 Ru1 C1 123.7(3)
C14 Ru1 C1 159.2(3)
C3 Ru1 C1 66.4(3)
C4 Ru1 C1 79.5(3)
C5 Ru1 C1 66.5(3)
C6 Ru1 C1 37.0(3)
C2 Ru1 C1 35.3(3)
C11 Ru1 I1 88.5(2)
C14 Ru1 I1 82.1(2)
C3 Ru1 I1 157.7(2)
C4 Ru1 I1 153.6(2)
C5 Ru1 I1 116.9(2)
C6 Ru1 I1 92.7(2)
C2 Ru1 I1 120.5(2)
C1 Ru1 I1 94.0(2)
C12 N1 C11 112.4(7)
C12 N1 N4 133.1(7)
C11 N1 N4 114.4(6)
C12 N2 N3 104.5(7)
C11 N3 N2 113.9(6)
C11 N3 C13 128.4(7)
N2 N3 C13 117.6(7)
C14 N4 C15 110.8(7)
C14 N4 N1 114.6(6)
C15 N4 N1 134.3(7)
C15 N5 N6 104.7(7)
C14 N6 N5 113.4(7)
C14 N6 C16 128.1(7)
N5 N6 C16 118.4(7)
C2 C1 C6 116.6(7)
C2 C1 C7 123.7(8)
C6 C1 C7 119.6(7)
C2 C1 Ru1 70.9(4)
C6 C1 Ru1 69.4(4)
C7 C1 Ru1 131.7(6)
C1 C2 C3 122.2(8)
C1 C2 Ru1 73.8(4)
C3 C2 Ru1 68.6(4)
C4 C3 C2 120.6(8)
C4 C3 Ru1 71.9(5)
C2 C3 Ru1 74.1(4)
C3 C4 C5 118.3(7)
C3 C4 C10 121.3(8)
C5 C4 C10 120.4(8)
C3 C4 Ru1 70.7(4)
C5 C4 Ru1 72.6(5)
C10 C4 Ru1 127.3(6)
C6 C5 C4 120.4(8)
C6 C5 Ru1 72.0(5)
C4 C5 Ru1 70.3(5)
C5 C6 C1 121.7(8)
C5 C6 Ru1 71.4(4)
C1 C6 Ru1 73.6(4)
C9 C7 C1 114.8(7)
C9 C7 C8 109.9(8)
C1 C7 C8 108.1(7)
N3 C11 N1 100.6(6)
N3 C11 Ru1 142.2(6)
N1 C11 Ru1 117.1(5)
N2 C12 N1 108.5(7)
N6 C14 N4 101.5(6)
N6 C14 Ru1 141.2(6)
N4 C14 Ru1 116.8(5)
N5 C15 N4 109.6(7)
F1 I/B F3 116(2)
F1 I/B F2 112(2)
F3 I/B F2 111.5(18)
F1 I/B F4 107.0(18)
F3 I/B F4 104.9(18)
F2 I/B F4 104.5(18)

loop_
_geom_bond_atom_site_label_1
_geom_bond_atom_site_label_2
_geom_bond_distance
Ru1 C11 2.014(8)
Ru1 C14 2.019(7)
Ru1 C3 2.192(7)
Ru1 C4 2.207(8)
Ru1 C5 2.237(8)
Ru1 C6 2.245(7)
Ru1 C2 2.265(7)
Ru1 C1 2.301(7)
Ru1 I1 2.7012(9)
N1 C12 1.355(10)
N1 C11 1.359(10)
N1 N4 1.375(9)
N2 C12 1.296(11)
N2 N3 1.386(10)
N3 C11 1.338(10)
N3 C13 1.460(10)
N4 C14 1.363(10)
N4 C15 1.365(10)
N5 C15 1.278(11)
N5 N6 1.393(9)
N6 C14 1.334(10)
N6 C16 1.448(11)
C1 C2 1.385(12)
C1 C6 1.442(12)
C1 C7 1.523(11)
C2 C3 1.427(11)
C3 C4 1.408(13)
C4 C5 1.413(12)
C4 C10 1.508(12)
C5 C6 1.408(12)
C7 C9 1.497(13)
C7 C8 1.549(12)
I/B F1 1.27(3)
I/B F3 1.34(3)
I/B F2 1.36(3)
I/B F4 1.38(3)
